data_2005772
loop_
_publ_author_name
'Dobson, A. J.'
'Gerkin, R. E.'

_publ_section_title
;
 Coumarin-3-carboxylic Acid
;
_journal_issue 12
_journal_name_full 'Acta Crystallographica Section C'
_journal_page_first 3081
_journal_page_last 3083
_journal_paper_doi 10.1107/S0108270196010852
_journal_volume 52
_journal_year 1996
_chemical_formula_moiety 'C10 H6 O4'
_chemical_formula_sum 'C10 H6 O4'
_chemical_formula_weight 190.16
_chemical_name_common 'coumarin-3-carboxylic acid '
_chemical_name_systematic ' ?'
_space_group_IT_number 14
_symmetry_cell_setting monoclinic
_symmetry_space_group_name_Hall '-P 2yn'
_symmetry_space_group_name_H-M 'P 1 21/n 1'
_cell_angle_alpha 90
_cell_angle_beta 106.39(1)
_cell_angle_gamma 90
_cell_formula_units_Z 4
_cell_length_a 11.342(1)
_cell_length_b 5.517(1)
_cell_length_c 13.823(1)
_cell_measurement_reflns_used 25
_cell_measurement_temperature 296
_cell_measurement_theta_max 17.2
_cell_measurement_theta_min 13.4
_cell_volume 829.81(18)
_computing_cell_refinement 'MSC/AFC Diffractometer Control Software'
_computing_data_collection
;MSC/AFC Diffractometer Control Software (Molecular Structure Corporation,
 1988)
;
_computing_data_reduction 'TEXSAN (Molecular Structure Corporation, 1989)'
_computing_molecular_graphics 'ORTEPII (Johnson, 1976)'
_computing_publication_material TEXSAN
_computing_structure_refinement TEXSAN
_computing_structure_solution 'SHELXS86 (Sheldrick, 1985)'
_diffrn_ambient_temperature 296
_diffrn_measurement_device AFC5S
_diffrn_measurement_method '\w scans '
_diffrn_radiation_monochromator graphite
_diffrn_radiation_source 'X-ray tube'
_diffrn_radiation_type MoK\a
_diffrn_radiation_wavelength 0.71073
_diffrn_reflns_av_R_equivalents 0.016
_diffrn_reflns_limit_h_max 14
_diffrn_reflns_limit_h_min 0
_diffrn_reflns_limit_k_max 7
_diffrn_reflns_limit_k_min 0
_diffrn_reflns_limit_l_max 17
_diffrn_reflns_limit_l_min -17
_diffrn_reflns_number 2215
_diffrn_reflns_theta_max 27.50
_diffrn_reflns_theta_min 2.00
_diffrn_standards_decay_% -2.1
_diffrn_standards_interval_count 150
_diffrn_standards_number 6
_exptl_absorpt_coefficient_mu 0.112
_exptl_absorpt_correction_type none
_exptl_crystal_colour colorless
_exptl_crystal_density_diffrn 1.522
_exptl_crystal_density_meas ?
_exptl_crystal_description 'hexagonal plate'
_exptl_crystal_F_000 392
_exptl_crystal_size_max 0.39
_exptl_crystal_size_mid 0.31
_exptl_crystal_size_min 0.19
_refine_diff_density_max 0.18
_refine_diff_density_min -0.22
_refine_ls_extinction_coef '20(4) \\times 10^-7^'
_refine_ls_extinction_method 'Zachariasen (1963, 1968)'
_refine_ls_goodness_of_fit_obs 1.50
_refine_ls_hydrogen_treatment refall
_refine_ls_matrix_type full
_refine_ls_number_parameters 152
_refine_ls_number_reflns 1100
_refine_ls_R_factor_obs 0.037
_refine_ls_shift/esd_max '< 0.01'
_refine_ls_structure_factor_coef F
_refine_ls_weighting_details w=1/\s^2^(F)
_refine_ls_weighting_scheme calc
_refine_ls_wR_factor_obs 0.045
_reflns_number_observed 1100
_reflns_number_total 2113
_reflns_observed_criterion 'I >3.00\s~I~'
_cod_data_source_file fr1005.cif
_cod_data_source_block coumarin-3-carboxylic_acid
_cod_depositor_comments
;
The following automatic conversions were performed:
'_symmetry_cell_setting' value 'Monoclinic' changed to 'monoclinic'
according to '/home/saulius/struct/CIF-dictionaries/cif_core.dic'
dictionary named 'cif_core.dic' version 2.4.1 from 2010-06-29.

Automatic conversion script
Id: cif_fix_enum 1527 2010-12-29 10:47:43Z saulius 

The following automatic conversions were performed:

'_symmetry_cell_setting' value 'Monoclinic' changed to 'monoclinic'
according to /home/saulius/struct/CIF-dictionaries/cif_core.dic
dictionary named 'cif_core.dic' version 2.4.1 from 2010-06-29.

Automatic conversion script
Id: cif_fix_values 1715 2011-07-08 13:25:40Z adriana 

The following automatic conversions were performed:

'_exptl_crystal_density_meas' value 'none' was changed to '?' - the
value is perceived as not measured.

Automatic conversion script
Id: cif_fix_values 3008 2015-01-20 13:52:24Z robertas 

The following automatic conversions were performed:

'_refine_ls_weighting_scheme' value 'w=1/\s^2^(F)' was changed to
'calc'. New tag '_refine_ls_weighting_details' was created. The value
of the new tag was set to 'w=1/\s^2^(F)'.

Automatic conversion script
Id: cif_fix_values 3143 2015-03-26 13:38:13Z robertas 
;
_cod_original_cell_volume 829.8(2)
_cod_original_sg_symbol_H-M 'P 21/n'
_cod_database_code 2005772

loop_
_symmetry_equiv_pos_as_xyz
x,y,z
'1/2 -x,1/2 +y,1/2 -z'
'-x, -y, -z'
'1/2 +x, 1/2-y, 1/2 +z'

loop_
_atom_site_aniso_label
_atom_site_aniso_U_11
_atom_site_aniso_U_22
_atom_site_aniso_U_33
_atom_site_aniso_U_12
_atom_site_aniso_U_13
_atom_site_aniso_U_23
O1 0.0468(8) 0.0376(8) 0.0438(8) -0.0003(7) 0.0132(7) -0.0068(7)
O2 0.0580(9) 0.0510(10) 0.0570(10) -0.0168(8) 0.0195(8) -0.0047(8)
O3 0.0760(10) 0.0810(10) 0.0650(10) -0.0240(10) 0.0430(10) -0.0130(10)
O4 0.0790(10) 0.0640(10) 0.0550(10) -0.0093(10) 0.0345(9) -0.0191(9)
C1 0.0390(10) 0.0400(10) 0.0390(10) 0.0003(10) 0.0089(9) 0.0015(9)
C2 0.0380(10) 0.0400(10) 0.0320(10) 0.0035(9) 0.0098(8) 0.0008(9)
C3 0.0400(10) 0.0370(10) 0.0360(10) 0.0015(10) 0.0085(9) -0.0036(9)
C4 0.0430(10) 0.0470(10) 0.0470(10) -0.0020(10) 0.0150(10) 0.0020(10)
C5 0.0470(10) 0.063(2) 0.0520(10) -0.0010(10) 0.0210(10) 0.0050(10)
C6 0.0510(10) 0.073(2) 0.0400(10) 0.0110(10) 0.0210(10) 0.0030(10)
C7 0.0530(10) 0.0520(10) 0.0380(10) 0.0080(10) 0.0110(10) -0.0070(10)
C8 0.0346(10) 0.0390(10) 0.0370(10) 0.0044(9) 0.0088(8) 0.0020(9)
C9 0.0360(10) 0.0370(10) 0.0360(10) 0.0038(9) 0.0105(8) -0.0001(9)
C10 0.0460(10) 0.0530(10) 0.0400(10) 0.0020(10) 0.0149(10) 0.0000(10)

loop_
_atom_site_label
_atom_site_fract_x
_atom_site_fract_y
_atom_site_fract_z
_atom_site_U_iso_or_equiv
_atom_site_thermal_displace_type
O1 0.1009(1) 0.1922(3) 0.74577(10) 0.0426(4) Uij
O2 0.2271(1) 0.2965(3) 0.6589(1) 0.0547(5) Uij
O3 0.2593(2) 0.0251(4) 0.5156(1) 0.0694(6) Uij
O4 0.1430(2) -0.2979(3) 0.4725(1) 0.0629(6) Uij
C1 0.1536(2) 0.1470(4) 0.6709(2) 0.0398(6) Uij
C2 0.1179(2) -0.0717(4) 0.6114(1) 0.0366(5) Uij
C3 0.0350(2) -0.2237(4) 0.6311(2) 0.0383(6) Uij
C4 -0.1011(2) -0.3323(4) 0.7380(2) 0.0453(6) Uij
C5 -0.1444(2) -0.2780(5) 0.8186(2) 0.0522(7) Uij
C6 -0.1054(2) -0.0706(5) 0.8743(2) 0.0528(7) Uij
C7 -0.0236(2) 0.0878(5) 0.8506(2) 0.0478(7) Uij
C8 0.0194(2) 0.0316(4) 0.7690(1) 0.0373(5) Uij
C9 -0.0167(2) -0.1770(4) 0.7120(1) 0.0362(5) Uij
C10 0.1736(2) -0.1267(4) 0.5273(2) 0.0458(6) Uij
H 0.264(3) 0.153(6) 0.560(2) 0.11(1) Uij
H3 0.008(2) -0.367(4) 0.591(1) 0.037(5) Uij
H4 -0.129(2) -0.482(4) 0.695(2) 0.068(7) Uij
H5 -0.204(2) -0.392(4) 0.835(2) 0.062(7) Uij
H6 -0.138(2) -0.024(4) 0.927(2) 0.066(7) Uij
H7 0.004(2) 0.234(4) 0.886(2) 0.053(6) Uij

loop_
_atom_type_symbol
_atom_type_scat_dispersion_real
_atom_type_scat_dispersion_imag
_atom_type_scat_source
H 0 0 'Stewart, Davidson and Simpson (1965)'
C .002 .002 'Cromer and Waber (1974)'
O .008 .006 'Cromer and Waber (1974)'

loop_
_geom_angle_atom_site_label_1
_geom_angle_atom_site_label_2
_geom_angle_atom_site_label_3
_geom_angle
_geom_angle_publ_flag
C1 O1 C8 121.8(2) yes
O1 C1 O2 116.5(2) yes
O1 C1 C2 118.2(2) yes
O2 C1 C2 125.3(2) yes
C1 C2 C3 120.2(2) yes
C1 C2 C10 119.7(2) yes
C3 C2 C10 120.1(2) yes
C2 C3 C9 120.9(2) yes
C5 C4 C9 120.0(2) yes
C4 C5 C6 120.2(2) yes
C5 C6 C7 121.5(2) yes
C6 C7 C8 117.8(2) yes
O1 C8 C7 117.2(2) yes
O1 C8 C9 120.6(2) yes
C7 C8 C9 122.2(2) yes
C3 C9 C4 123.5(2) yes
C3 C9 C8 118.3(2) yes
C4 C9 C8 118.2(2) yes
C2 C10 O3 116.7(2) yes
C2 C10 O4 122.6(2) yes
O3 C10 O4 120.7(2) yes

loop_
_geom_bond_atom_site_label_1
_geom_bond_atom_site_label_2
_geom_bond_distance
_geom_bond_publ_flag
O1 C1 1.357(2) yes
O1 C8 1.382(2) yes
O2 C1 1.216(2) yes
C1 C2 1.452(3) yes
C2 C3 1.344(3) yes
C3 C9 1.425(3) yes
C4 C5 1.372(3) yes
C4 C9 1.404(3) yes
C5 C6 1.381(4) yes
C6 C7 1.380(3) yes
C7 C8 1.384(3) yes
C8 C9 1.390(3) yes
H O3 0.93(3) no
C2 C10 1.501(3) yes
C10 O3 1.328(3) yes
C10 O4 1.199(3) yes
H3 C3 0.97(2) no
H4 C4 1.02(2) no
H5 C5 0.99(2) no
H6 C6 0.94(2) no
H7 C7 0.95(2) no
